data_4124113
loop_
_publ_author_name
'Tassel, C.'
'Watanabe, T.'
'Tsujimoto, Y.'
'Hayashi, N.'
'Kitada, A.'
'Sumida, Y.'
'Yamamoto, T.'
'Takano, M.'
'Kageyama, H.'
'Yoshimura, K.'

_publ_section_title
;
 Stability of the infinite layer structure with iron square planar
 coordination
;
_journal_name_full 'Journal of the American Chemical Society'
_journal_page_first 3764
_journal_page_last 3765
_journal_volume 130
_journal_year 2008
_chemical_formula_sum 'Ca0.4 Fe O2 Sr0.6'
_chemical_name_systematic 'Sr0.6 Ca0.4 Fe O2'
_space_group_IT_number 123
_symmetry_space_group_name_Hall '-P 4 2'
_symmetry_space_group_name_H-M 'P 4/m m m'
_cell_angle_alpha 90
_cell_angle_beta 90
_cell_angle_gamma 90
_cell_formula_units_Z 1
_cell_length_a 3.9578
_cell_length_b 3.9578
_cell_length_c 3.38003
_cell_volume 52.945
_citation_journal_id_ASTM JACSAT
_cod_data_source_file Tassel_JACSAT_2008_1474.cif
_cod_data_source_block Ca0.4Fe1O2Sr0.6
_cod_original_cell_volume 52.9454
_cod_original_formula_sum 'Ca0.4 Fe1 O2 Sr0.6'
_cod_database_code 4124113

loop_
_symmetry_equiv_pos_as_xyz
x,y,z
-y,x,z
-x,-y,z
y,-x,z
x,-y,-z
y,x,-z
-x,y,-z
-y,-x,-z
-x,-y,-z
y,-x,-z
x,y,-z
-y,x,-z
-x,y,z
-y,-x,z
x,-y,z
y,x,z

loop_
_atom_site_label
_atom_site_type_symbol
_atom_site_fract_x
_atom_site_fract_y
_atom_site_fract_z
_atom_site_occupancy
_atom_site_U_iso_or_equiv
Fe1 Fe+2 0 0 0 1 0.0
Sr1 Sr+2 0.5 0.5 0.5 0.6 0.0
Ca2 Ca+2 0.5 0.5 0.5 0.4 0.0
O1 O-2 0.5 0 0 1 0.0
